data_4501249
loop_
_publ_author_name
'Casas, Jos\'e S.'
'Collazo, Ricardo'
'Couce, Mar\'ia D.'
'Garc\'ia-Vega, Manuel'
'S\'anchez, Agust\'in'
'Sordo, Jos\'e'
'V\'azquez-L\'opez, Ezequiel M.'

_publ_section_title
;
 Mercury(II) Complexes Containing the [Hg(L)2]2--, [Hg(L)(HL)]&#x2212;,
 and [Hg(HL)2] Units [H2L = 3-(2-Chlorophenyl)-2-sulfanylpropenoic Acid].
 Structural and Spectroscopic Effects of the Different Degrees of Ligand
 Protonation
;
_journal_issue 12
_journal_name_full 'Crystal Growth &amp; Design'
_journal_page_first 5370
_journal_paper_doi 10.1021/cg200963g
_journal_volume 11
_journal_year 2011
_chemical_formula_sum 'C24 H27 Cl2 Hg N O4 S2'
_chemical_formula_weight 729.08
_chemical_name_systematic
;
 ?
;
_space_group_IT_number 14
_symmetry_cell_setting monoclinic
_symmetry_space_group_name_Hall '-P 2yn'
_symmetry_space_group_name_H-M 'P 1 21/n 1'
_atom_sites_solution_hydrogens geom
_atom_sites_solution_primary direct
_atom_sites_solution_secondary difmap
_audit_creation_method SHELXL-97
_cell_angle_alpha 90.00
_cell_angle_beta 113.418(2)
_cell_angle_gamma 90.00
_cell_formula_units_Z 4
_cell_length_a 15.2002(13)
_cell_length_b 10.5386(9)
_cell_length_c 18.6041(15)
_cell_measurement_reflns_used 4201
_cell_measurement_temperature 293(2)
_cell_measurement_theta_max 24.00
_cell_measurement_theta_min 2.27
_cell_volume 2734.7(4)
_computing_cell_refinement 'Bruker SMART'
_computing_data_collection 'Bruker SMART'
_computing_data_reduction 'Bruker SAINT'
_computing_molecular_graphics 'Bruker SHELXTL'
_computing_publication_material 'Bruker SHELXTL'
_computing_structure_refinement 'SHELXL-97 (Sheldrick, 1997)'
_computing_structure_solution 'SHELXS-97 (Sheldrick, 1990)'
_diffrn_ambient_temperature 293(2)
_diffrn_measured_fraction_theta_full 0.984
_diffrn_measured_fraction_theta_max 0.984
_diffrn_measurement_device_type 'CCD area detector'
_diffrn_measurement_method 'phi and omega scans'
_diffrn_radiation_monochromator graphite
_diffrn_radiation_source 'fine-focus sealed tube'
_diffrn_radiation_type MoK\a
_diffrn_radiation_wavelength 0.71073
_diffrn_reflns_av_R_equivalents 0.0435
_diffrn_reflns_av_sigmaI/netI 0.0622
_diffrn_reflns_limit_h_max 19
_diffrn_reflns_limit_h_min -20
_diffrn_reflns_limit_k_max 13
_diffrn_reflns_limit_k_min -13
_diffrn_reflns_limit_l_max 16
_diffrn_reflns_limit_l_min -24
_diffrn_reflns_number 17390
_diffrn_reflns_theta_full 28.00
_diffrn_reflns_theta_max 28.00
_diffrn_reflns_theta_min 1.47
_exptl_absorpt_coefficient_mu 6.006
_exptl_absorpt_correction_T_max 1.000000
_exptl_absorpt_correction_T_min 0.659482
_exptl_absorpt_correction_type multi-scan
_exptl_crystal_colour colourless
_exptl_crystal_density_diffrn 1.771
_exptl_crystal_density_method 'not measured'
_exptl_crystal_description prism
_exptl_crystal_F_000 1424
_exptl_crystal_size_max 0.38
_exptl_crystal_size_mid 0.28
_exptl_crystal_size_min 0.27
_refine_diff_density_max 1.300
_refine_diff_density_min -0.877
_refine_diff_density_rms 0.130
_refine_ls_extinction_method none
_refine_ls_goodness_of_fit_ref 1.038
_refine_ls_hydrogen_treatment constr
_refine_ls_matrix_type full
_refine_ls_number_parameters 310
_refine_ls_number_reflns 6500
_refine_ls_number_restraints 0
_refine_ls_restrained_S_all 1.038
_refine_ls_R_factor_all 0.0812
_refine_ls_R_factor_gt 0.0381
_refine_ls_shift/su_max 0.000
_refine_ls_shift/su_mean 0.000
_refine_ls_structure_factor_coef Fsqd
_refine_ls_weighting_details 'calc w=1/[\s^2^(Fo^2^)+(0.0240P)^2^+3.9829P] where P=(Fo^2^+2Fc^2^)/3'
_refine_ls_weighting_scheme calc
_refine_ls_wR_factor_gt 0.0721
_refine_ls_wR_factor_ref 0.0878
_reflns_number_gt 4149
_reflns_number_total 6500
_reflns_threshold_expression >2sigma(I)
_cod_data_source_file cg200963g_si_002.cif
_cod_data_source_block 2
_cod_depositor_comments
;
The following automatic conversions were performed:

'_symmetry_cell_setting' value 'Monoclinic' changed to 'monoclinic'
according to /home/saulius/struct/CIF-dictionaries/cif_core.dic
dictionary named 'cif_core.dic' version 2.4.1 from 2010-06-29.

Automatic conversion script
Id: cif_fix_values 1715 2011-07-08 13:25:40Z adriana 
;
_cod_original_sg_symbol_H-M P2(1)/n
_cod_database_code 4501249

loop_
_symmetry_equiv_pos_as_xyz
'x, y, z'
'-x+1/2, y+1/2, -z+1/2'
'-x, -y, -z'
'x-1/2, -y-1/2, z-1/2'

loop_
_atom_site_label
_atom_site_type_symbol
_atom_site_fract_x
_atom_site_fract_y
_atom_site_fract_z
_atom_site_U_iso_or_equiv
_atom_site_adp_type
_atom_site_occupancy
_atom_site_symmetry_multiplicity
_atom_site_calc_flag
_atom_site_refinement_flags
Hg1 Hg 0.044948(17) 0.46866(2) 0.112968(14) 0.04511(9) Uani 1 1 d .
Cl1 Cl 0.50747(15) 0.3509(3) 0.15792(13) 0.0977(7) Uani 1 1 d .
S1 S 0.14778(12) 0.51214(14) 0.04970(10) 0.0472(4) Uani 1 1 d .
N1 N 0.0556(5) 0.0455(5) 0.1574(4) 0.0729(18) Uani 1 1 d .
H1 H 0.0658 0.1123 0.1307 0.087 Uiso 1 1 calc R
Cl2 Cl -0.12461(13) 0.48272(19) 0.44506(11) 0.0705(5) Uani 1 1 d .
S2 S -0.06652(12) 0.44091(17) 0.16932(9) 0.0559(4) Uani 1 1 d .
O11 O 0.0881(3) 0.2484(4) 0.0811(3) 0.0721(15) Uani 1 1 d .
C11 C 0.1629(4) 0.2433(6) 0.0684(4) 0.0478(15) Uani 1 1 d .
O12 O 0.2008(3) 0.1400(4) 0.0636(3) 0.0630(13) Uani 1 1 d .
C12 C 0.2085(4) 0.3665(5) 0.0572(3) 0.0395(13) Uani 1 1 d .
C13 C 0.2956(4) 0.3606(6) 0.0553(3) 0.0473(15) Uani 1 1 d .
H13 H 0.3220 0.2800 0.0590 0.057 Uiso 1 1 calc R
C14 C 0.3542(4) 0.4662(6) 0.0479(4) 0.0478(15) Uani 1 1 d .
C15 C 0.4521(5) 0.4722(7) 0.0926(4) 0.0630(18) Uani 1 1 d .
C16 C 0.5083(5) 0.5736(9) 0.0870(5) 0.077(2) Uani 1 1 d .
H16 H 0.5735 0.5766 0.1188 0.093 Uiso 1 1 calc R
C17 C 0.4667(7) 0.6677(8) 0.0348(6) 0.082(2) Uani 1 1 d .
H17 H 0.5032 0.7358 0.0306 0.098 Uiso 1 1 calc R
C18 C 0.3721(6) 0.6626(7) -0.0112(5) 0.080(2) Uani 1 1 d .
H18 H 0.3443 0.7266 -0.0476 0.096 Uiso 1 1 calc R
C19 C 0.3161(5) 0.5638(6) -0.0051(4) 0.0638(19) Uani 1 1 d .
H19 H 0.2511 0.5627 -0.0373 0.077 Uiso 1 1 calc R
O21 O 0.1365(3) 0.5420(5) 0.2617(3) 0.0829(17) Uani 1 1 d .
C21 C 0.0923(5) 0.5183(6) 0.3012(4) 0.0505(15) Uani 1 1 d .
O22 O 0.1302(3) 0.5370(5) 0.3777(3) 0.0720(14) Uani 1 1 d .
H22 H 0.1835 0.5688 0.3907 0.086 Uiso 1 1 calc R
C22 C -0.0054(4) 0.4606(5) 0.2714(3) 0.0418(13) Uani 1 1 d .
C23 C -0.0451(4) 0.4310(5) 0.3220(4) 0.0450(14) Uani 1 1 d .
H23 H -0.0092 0.4569 0.3732 0.054 Uiso 1 1 calc R
C24 C -0.1339(4) 0.3657(5) 0.3118(3) 0.0417(14) Uani 1 1 d .
C25 C -0.1731(4) 0.3766(6) 0.3680(4) 0.0465(15) Uani 1 1 d .
C26 C -0.2499(5) 0.3045(7) 0.3662(4) 0.0621(19) Uani 1 1 d .
H26 H -0.2735 0.3138 0.4050 0.075 Uiso 1 1 calc R
C27 C -0.2903(5) 0.2200(7) 0.3072(5) 0.073(2) Uani 1 1 d .
H27 H -0.3415 0.1703 0.3057 0.088 Uiso 1 1 calc R
C28 C -0.2558(6) 0.2074(7) 0.2490(5) 0.077(2) Uani 1 1 d .
H28 H -0.2843 0.1503 0.2082 0.093 Uiso 1 1 calc R
C29 C -0.1795(5) 0.2794(6) 0.2519(4) 0.0608(18) Uani 1 1 d .
H29 H -0.1572 0.2701 0.2123 0.073 Uiso 1 1 calc R
C31 C 0.1365(8) 0.0511(10) 0.2398(8) 0.126(4) Uani 1 1 d .
H31A H 0.1226 -0.0093 0.2732 0.151 Uiso 1 1 calc R
H31B H 0.1960 0.0254 0.2365 0.151 Uiso 1 1 calc R
C32 C 0.1497(8) 0.1774(9) 0.2764(6) 0.121(4) Uani 1 1 d .
H32A H 0.1501 0.2406 0.2393 0.181 Uiso 1 1 calc R
H32B H 0.2096 0.1798 0.3213 0.181 Uiso 1 1 calc R
H32C H 0.0981 0.1944 0.2925 0.181 Uiso 1 1 calc R
C41 C -0.0377(8) 0.0695(9) 0.1615(7) 0.110(4) Uani 1 1 d .
H41A H -0.0320 0.1411 0.1959 0.132 Uiso 1 1 calc R
H41B H -0.0562 -0.0042 0.1836 0.132 Uiso 1 1 calc R
C42 C -0.1169(7) 0.0980(10) 0.0788(6) 0.104(3) Uani 1 1 d .
H42A H -0.0971 0.1681 0.0558 0.156 Uiso 1 1 calc R
H42B H -0.1757 0.1190 0.0837 0.156 Uiso 1 1 calc R
H42C H -0.1265 0.0245 0.0461 0.156 Uiso 1 1 calc R
C51 C 0.0659(10) -0.0689(8) 0.1162(8) 0.156(6) Uani 1 1 d .
H51A H 0.0188 -0.0654 0.0626 0.188 Uiso 1 1 calc R
H51B H 0.1289 -0.0679 0.1146 0.188 Uiso 1 1 calc R
C52 C 0.0543(12) -0.1882(11) 0.1507(10) 0.232(10) Uani 1 1 d .
H52A H 0.1143 -0.2122 0.1915 0.348 Uiso 1 1 calc R
H52B H 0.0341 -0.2529 0.1111 0.348 Uiso 1 1 calc R
H52C H 0.0068 -0.1783 0.1722 0.348 Uiso 1 1 calc R

loop_
_atom_site_aniso_label
_atom_site_aniso_U_11
_atom_site_aniso_U_22
_atom_site_aniso_U_33
_atom_site_aniso_U_23
_atom_site_aniso_U_13
_atom_site_aniso_U_12
Hg1 0.04966(15) 0.05058(14) 0.04424(14) 0.00088(12) 0.02834(12) 0.00748(12)
Cl1 0.0565(13) 0.154(2) 0.0779(15) 0.0203(14) 0.0214(11) 0.0328(13)
S1 0.0512(10) 0.0478(8) 0.0523(10) 0.0070(7) 0.0310(8) 0.0061(7)
N1 0.091(5) 0.051(3) 0.103(5) 0.016(3) 0.068(5) 0.011(3)
Cl2 0.0621(11) 0.1054(14) 0.0541(11) -0.0162(10) 0.0339(9) -0.0072(10)
S2 0.0411(9) 0.0886(13) 0.0429(9) -0.0049(8) 0.0217(8) 0.0023(8)
O11 0.077(4) 0.048(3) 0.124(5) 0.004(3) 0.075(4) 0.001(2)
C11 0.051(4) 0.046(3) 0.055(4) 0.006(3) 0.030(3) 0.004(3)
O12 0.057(3) 0.049(2) 0.092(4) 0.004(2) 0.040(3) 0.013(2)
C12 0.041(3) 0.048(3) 0.033(3) 0.001(3) 0.018(3) 0.002(3)
C13 0.039(4) 0.055(4) 0.048(4) 0.001(3) 0.018(3) 0.004(3)
C14 0.037(3) 0.064(4) 0.048(4) -0.010(3) 0.023(3) -0.004(3)
C15 0.044(4) 0.096(5) 0.051(4) -0.014(4) 0.021(3) 0.000(4)
C16 0.035(4) 0.122(7) 0.075(6) -0.043(5) 0.022(4) -0.027(5)
C17 0.075(7) 0.087(6) 0.095(7) -0.027(5) 0.046(6) -0.029(5)
C18 0.080(6) 0.076(5) 0.100(7) 0.006(5) 0.054(6) -0.010(5)
C19 0.054(4) 0.074(5) 0.071(5) 0.009(4) 0.031(4) -0.002(4)
O21 0.060(3) 0.141(5) 0.058(3) -0.012(3) 0.035(3) -0.039(3)
C21 0.053(4) 0.059(4) 0.047(4) -0.002(3) 0.028(3) -0.007(3)
O22 0.064(3) 0.109(4) 0.050(3) -0.024(3) 0.030(3) -0.043(3)
C22 0.041(3) 0.048(3) 0.043(3) -0.002(3) 0.023(3) 0.002(3)
C23 0.046(4) 0.046(3) 0.046(4) -0.007(3) 0.022(3) -0.004(3)
C24 0.035(3) 0.047(3) 0.047(4) 0.004(3) 0.020(3) -0.001(3)
C25 0.039(4) 0.055(4) 0.048(4) 0.013(3) 0.019(3) 0.000(3)
C26 0.048(4) 0.080(5) 0.063(5) 0.016(4) 0.028(4) 0.000(4)
C27 0.051(5) 0.077(5) 0.087(6) 0.014(5) 0.024(5) -0.016(4)
C28 0.065(5) 0.073(5) 0.081(6) -0.008(4) 0.015(4) -0.023(4)
C29 0.058(5) 0.061(4) 0.068(5) -0.007(4) 0.030(4) -0.011(4)
C31 0.121(10) 0.111(9) 0.176(12) 0.080(8) 0.091(10) 0.032(7)
C32 0.132(10) 0.084(7) 0.113(9) 0.026(6) 0.015(7) 0.023(6)
C41 0.125(9) 0.083(6) 0.164(11) 0.012(6) 0.103(9) 0.007(6)
C42 0.080(7) 0.126(8) 0.098(8) -0.020(6) 0.027(6) -0.028(6)
C51 0.274(17) 0.056(5) 0.231(15) -0.008(7) 0.197(14) -0.005(7)
C52 0.38(3) 0.078(8) 0.37(2) 0.037(11) 0.29(2) 0.032(11)

loop_
_atom_type_symbol
_atom_type_description
_atom_type_scat_dispersion_real
_atom_type_scat_dispersion_imag
_atom_type_scat_source
C C 0.0033 0.0016 'International Tables Vol C Tables 4.2.6.8 and 6.1.1.4'
H H 0.0000 0.0000 'International Tables Vol C Tables 4.2.6.8 and 6.1.1.4'
N N 0.0061 0.0033 'International Tables Vol C Tables 4.2.6.8 and 6.1.1.4'
O O 0.0106 0.0060 'International Tables Vol C Tables 4.2.6.8 and 6.1.1.4'
S S 0.1246 0.1234 'International Tables Vol C Tables 4.2.6.8 and 6.1.1.4'
Cl Cl 0.1484 0.1585 'International Tables Vol C Tables 4.2.6.8 and 6.1.1.4'
Hg Hg -2.3894 9.2266 'International Tables Vol C Tables 4.2.6.8 and 6.1.1.4'

loop_
_geom_angle_atom_site_label_1
_geom_angle_atom_site_label_2
_geom_angle_atom_site_label_3
_geom_angle
S2 Hg1 S1 174.65(6)
S2 Hg1 O11 106.87(10)
S1 Hg1 O11 77.09(9)
S2 Hg1 O21 75.13(10)
S1 Hg1 O21 106.67(10)
O11 Hg1 O21 115.39(18)
C12 S1 Hg1 102.84(18)
C51 N1 C41 118.1(8)
C51 N1 C31 110.0(8)
C41 N1 C31 110.3(7)
C22 S2 Hg1 107.59(19)
C11 O11 Hg1 114.9(4)
O12 C11 O11 122.0(6)
O12 C11 C12 118.9(5)
O11 C11 C12 119.1(5)
C13 C12 C11 118.2(5)
C13 C12 S1 121.9(4)
C11 C12 S1 119.9(4)
C12 C13 C14 127.7(6)
C19 C14 C15 116.1(6)
C19 C14 C13 122.2(6)
C15 C14 C13 121.7(6)
C14 C15 C16 122.1(7)
C14 C15 Cl1 119.5(6)
C16 C15 Cl1 118.3(6)
C17 C16 C15 119.1(7)
C18 C17 C16 120.1(8)
C17 C18 C19 121.0(8)
C18 C19 C14 121.6(7)
C21 O21 Hg1 112.7(4)
O21 C21 O22 121.2(6)
O21 C21 C22 124.8(6)
O22 C21 C22 113.9(5)
C23 C22 C21 119.4(5)
C23 C22 S2 122.5(5)
C21 C22 S2 118.0(4)
C22 C23 C24 132.0(6)
C29 C24 C25 115.3(5)
C29 C24 C23 123.6(5)
C25 C24 C23 120.7(5)
C26 C25 C24 122.9(6)
C26 C25 Cl2 116.9(5)
C24 C25 Cl2 120.2(4)
C27 C26 C25 119.1(6)
C26 C27 C28 120.4(7)
C29 C28 C27 119.6(7)
C28 C29 C24 122.6(6)
C32 C31 N1 113.8(8)
N1 C41 C42 111.3(8)
C52 C51 N1 115.0(9)

loop_
_geom_bond_atom_site_label_1
_geom_bond_atom_site_label_2
_geom_bond_distance
Hg1 S2 2.3383(15)
Hg1 S1 2.3454(14)
Hg1 O11 2.545(4)
Hg1 O21 2.671(5)
Cl1 C15 1.734(8)
S1 C12 1.768(6)
N1 C51 1.471(10)
N1 C41 1.472(10)
N1 C31 1.539(13)
Cl2 C25 1.735(6)
S2 C22 1.763(6)
O11 C11 1.251(6)
C11 O12 1.251(6)
C11 C12 1.525(8)
C12 C13 1.340(7)
C13 C14 1.466(8)
C14 C19 1.382(9)
C14 C15 1.387(9)
C15 C16 1.398(10)
C16 C17 1.357(11)
C17 C18 1.351(11)
C18 C19 1.378(9)
O21 C21 1.202(7)
C21 O22 1.321(7)
C21 C22 1.493(8)
C22 C23 1.342(7)
C23 C24 1.459(7)
C24 C29 1.391(8)
C24 C25 1.399(7)
C25 C26 1.382(8)
C26 C27 1.357(10)
C27 C28 1.383(10)
C28 C29 1.369(9)
C31 C32 1.472(13)
C41 C42 1.560(13)
C51 C52 1.453(13)

loop_
_geom_hbond_atom_site_label_D
_geom_hbond_atom_site_label_H
_geom_hbond_atom_site_label_A
_geom_hbond_distance_DH
_geom_hbond_distance_HA
_geom_hbond_distance_DA
_geom_hbond_angle_DHA
_geom_hbond_site_symmetry_A
N1 H1 O11 0.91 1.81 2.718(7) 177.8 .
O22 H22 O12 0.82 1.79 2.597(6) 169.4 2
